data_4082649
loop_
_publ_author_name
'Uhl, Werner'
'Appelt, Christian'
'Backs, Jana'
'Westenberg, Hauke'
'Wollschl\"ager, Agnes'
'Tannert, Jens'

_publ_section_title
;
 Al/P-Based Frustrated Lewis Pairs: Limitations of Their Synthesis by
 Hydroalumination and Formation of Dialkylaluminum Hydride Adducts
;
_journal_issue 5
_journal_name_full Organometallics
_journal_page_first 1212
_journal_paper_doi 10.1021/om4012246
_journal_volume 33
_journal_year 2014
_chemical_formula_sum 'C54 H53 Al F2 P2'
_chemical_formula_weight 828.88
_chemical_name_systematic
; 
 ? 
;
_space_group_IT_number 2
_symmetry_cell_setting triclinic
_symmetry_space_group_name_Hall '-P 1'
_symmetry_space_group_name_H-M 'P -1'
_atom_sites_solution_hydrogens geom
_atom_sites_solution_primary direct
_atom_sites_solution_secondary difmap
_audit_creation_method SHELXL-97
_cell_angle_alpha 93.395(2)
_cell_angle_beta 96.178(2)
_cell_angle_gamma 114.077(2)
_cell_formula_units_Z 2
_cell_length_a 9.5140(3)
_cell_length_b 11.3419(3)
_cell_length_c 23.2264(7)
_cell_measurement_reflns_used 5082
_cell_measurement_temperature 153(2)
_cell_measurement_theta_max 71.74
_cell_measurement_theta_min 3.85
_cell_volume 2260.22(12)
_computing_cell_refinement 'Bruker SAINT+'
_computing_data_collection 'Bruker SMART'
_computing_data_reduction 'Bruker SHELXTL'
_computing_molecular_graphics 'Bruker SHELXTL'
_computing_publication_material 'Bruker SHELXTL'
_computing_structure_refinement 'SHELXL-97 (Sheldrick, 2008)'
_computing_structure_solution 'SHELXS-97 (Sheldrick, 2008)'
_diffrn_ambient_temperature 153(2)
_diffrn_measured_fraction_theta_full 0.904
_diffrn_measured_fraction_theta_max 0.904
_diffrn_measurement_device_type 'CCD area detector'
_diffrn_measurement_method 'omega scans'
_diffrn_radiation_monochromator graphite
_diffrn_radiation_source 'rotating anode'
_diffrn_radiation_type CuK\a
_diffrn_radiation_wavelength 1.54184
_diffrn_reflns_av_R_equivalents 0.0536
_diffrn_reflns_av_sigmaI/netI 0.0827
_diffrn_reflns_limit_h_max 11
_diffrn_reflns_limit_h_min -11
_diffrn_reflns_limit_k_max 13
_diffrn_reflns_limit_k_min -11
_diffrn_reflns_limit_l_max 27
_diffrn_reflns_limit_l_min -24
_diffrn_reflns_number 12123
_diffrn_reflns_theta_full 65.00
_diffrn_reflns_theta_max 65.00
_diffrn_reflns_theta_min 1.93
_exptl_absorpt_coefficient_mu 1.404
_exptl_absorpt_correction_T_max 0.9591
_exptl_absorpt_correction_T_min 0.5835
_exptl_absorpt_correction_type empirical
_exptl_absorpt_process_details SADABS
_exptl_crystal_colour colourless
_exptl_crystal_density_diffrn 1.218
_exptl_crystal_density_method 'not measured'
_exptl_crystal_description plate
_exptl_crystal_F_000 876
_exptl_crystal_size_max 0.43
_exptl_crystal_size_mid 0.19
_exptl_crystal_size_min 0.03
_refine_diff_density_max 0.777
_refine_diff_density_min -0.652
_refine_diff_density_rms 0.115
_refine_ls_extinction_method none
_refine_ls_goodness_of_fit_ref 1.420
_refine_ls_hydrogen_treatment mixed
_refine_ls_matrix_type full
_refine_ls_number_parameters 538
_refine_ls_number_reflns 6958
_refine_ls_number_restraints 0
_refine_ls_restrained_S_all 1.420
_refine_ls_R_factor_all 0.0991
_refine_ls_R_factor_gt 0.0872
_refine_ls_shift/su_max 0.000
_refine_ls_shift/su_mean 0.000
_refine_ls_structure_factor_coef Fsqd
_refine_ls_weighting_details 'calc w=1/[\s^2^(Fo^2^)+(0.1000P)^2^+0.0000P] where P=(Fo^2^+2Fc^2^)/3'
_refine_ls_weighting_scheme calc
_refine_ls_wR_factor_gt 0.2152
_refine_ls_wR_factor_ref 0.2225
_reflns_number_gt 5652
_reflns_number_total 6958
_reflns_threshold_expression >2sigma(I)
_cod_data_source_file compound8.cif
_cod_data_source_block compound8
_cod_original_sg_symbol_H-M P-1
_cod_database_code 4082649

loop_
_symmetry_equiv_pos_as_xyz
'x, y, z'
'-x, -y, -z'

loop_
_atom_site_label
_atom_site_type_symbol
_atom_site_fract_x
_atom_site_fract_y
_atom_site_fract_z
_atom_site_U_iso_or_equiv
_atom_site_adp_type
_atom_site_occupancy
_atom_site_symmetry_multiplicity
_atom_site_calc_flag
_atom_site_refinement_flags
P1 P 0.29493(10) 0.19243(8) 0.30642(4) 0.0178(3) Uani 1 1 d .
P2 P 0.07194(10) -0.20907(8) 0.21162(4) 0.0185(3) Uani 1 1 d .
Al1 Al 0.28656(11) -0.07084(9) 0.34097(4) 0.0181(3) Uani 1 1 d .
C11 C 0.3660(4) 0.1245(3) 0.36290(14) 0.0180(7) Uani 1 1 d .
C12 C 0.4722(4) 0.1920(3) 0.41025(16) 0.0240(8) Uani 1 1 d .
H12 H 0.4988 0.1365 0.4346 0.029 Uiso 1 1 calc R
C13 C 0.5558(4) 0.3301(3) 0.43295(15) 0.0205(8) Uani 1 1 d .
C14 C 0.5075(4) 0.4275(4) 0.41905(16) 0.0249(8) Uani 1 1 d .
H14 H 0.4121 0.4051 0.3934 0.030 Uiso 1 1 calc R
C15 C 0.5959(5) 0.5558(4) 0.44195(16) 0.0280(9) Uani 1 1 d .
H15 H 0.5611 0.6215 0.4322 0.034 Uiso 1 1 calc R
C16 C 0.7336(4) 0.5896(4) 0.47872(17) 0.0297(9) Uani 1 1 d .
H16 H 0.7958 0.6790 0.4935 0.036 Uiso 1 1 calc R
C17 C 0.7823(4) 0.4952(4) 0.49423(18) 0.0322(9) Uani 1 1 d .
H17 H 0.8764 0.5184 0.5208 0.039 Uiso 1 1 calc R
C18 C 0.6950(4) 0.3665(4) 0.47127(16) 0.0257(8) Uani 1 1 d .
H18 H 0.7302 0.3015 0.4818 0.031 Uiso 1 1 calc R
C21 C 0.1650(4) 0.2629(3) 0.32622(16) 0.0220(8) Uani 1 1 d .
C22 C 0.0909(4) 0.2228(4) 0.37480(16) 0.0256(8) Uani 1 1 d .
H22 H 0.1193 0.1683 0.3992 0.031 Uiso 1 1 calc R
C23 C -0.0239(4) 0.2617(4) 0.38780(18) 0.0296(9) Uani 1 1 d .
H23 H -0.0757 0.2331 0.4209 0.036 Uiso 1 1 calc R
C24 C -0.0638(4) 0.3413(4) 0.35326(19) 0.0331(10) Uani 1 1 d .
H24 H -0.1435 0.3679 0.3622 0.040 Uiso 1 1 calc R
C25 C 0.0118(5) 0.3830(4) 0.30538(17) 0.0311(9) Uani 1 1 d .
H25 H -0.0144 0.4401 0.2820 0.037 Uiso 1 1 calc R
C26 C 0.1236(4) 0.3431(4) 0.29117(17) 0.0272(8) Uani 1 1 d .
H26 H 0.1730 0.3703 0.2574 0.033 Uiso 1 1 calc R
C31 C 0.4477(4) 0.3070(3) 0.27187(15) 0.0212(8) Uani 1 1 d .
C32 C 0.4952(4) 0.4413(3) 0.27933(17) 0.0260(8) Uani 1 1 d .
H32 H 0.4397 0.4776 0.3014 0.031 Uiso 1 1 calc R
C33 C 0.6208(4) 0.5219(4) 0.25534(18) 0.0328(9) Uani 1 1 d .
H33 H 0.6532 0.6143 0.2611 0.039 Uiso 1 1 calc R
C34 C 0.7008(5) 0.4707(4) 0.2229(2) 0.0366(10) Uani 1 1 d .
H34 H 0.7878 0.5276 0.2059 0.044 Uiso 1 1 calc R
C35 C 0.6559(4) 0.3381(4) 0.2149(2) 0.0363(10) Uani 1 1 d .
H35 H 0.7116 0.3029 0.1923 0.044 Uiso 1 1 calc R
C36 C 0.5303(4) 0.2556(4) 0.23944(18) 0.0288(9) Uani 1 1 d .
H36 H 0.4998 0.1635 0.2343 0.035 Uiso 1 1 calc R
C41 C 0.4681(4) -0.1218(3) 0.35317(16) 0.0227(8) Uani 1 1 d .
C42 C 0.5250(5) -0.1126(4) 0.41848(18) 0.0350(10) Uani 1 1 d .
H42A H 0.4441 -0.1744 0.4364 0.042 Uiso 1 1 calc R
H42B H 0.5514 -0.0265 0.4365 0.042 Uiso 1 1 calc R
H42C H 0.6151 -0.1312 0.4232 0.042 Uiso 1 1 calc R
C43 C 0.4335(5) -0.2615(4) 0.32705(17) 0.0287(9) Uani 1 1 d .
H43A H 0.4069 -0.2698 0.2855 0.034 Uiso 1 1 calc R
H43B H 0.3483 -0.3230 0.3433 0.034 Uiso 1 1 calc R
H43C H 0.5241 -0.2783 0.3362 0.034 Uiso 1 1 calc R
C44 C 0.6045(4) -0.0275(4) 0.32571(19) 0.0334(10) Uani 1 1 d .
H44A H 0.6921 -0.0489 0.3331 0.040 Uiso 1 1 calc R
H44B H 0.6324 0.0598 0.3425 0.040 Uiso 1 1 calc R
H44C H 0.5742 -0.0346 0.2844 0.040 Uiso 1 1 calc R
C51 C 0.1049(4) -0.1651(3) 0.38379(16) 0.0228(8) Uani 1 1 d .
C52 C -0.0424(4) -0.1487(4) 0.36027(17) 0.0285(9) Uani 1 1 d .
H52A H -0.0791 -0.1905 0.3211 0.034 Uiso 1 1 calc R
H52B H -0.0188 -0.0579 0.3607 0.034 Uiso 1 1 calc R
H52C H -0.1214 -0.1875 0.3844 0.034 Uiso 1 1 calc R
C53 C 0.1492(5) -0.1096(4) 0.44883(17) 0.0350(10) Uani 1 1 d .
H53A H 0.0640 -0.1545 0.4694 0.042 Uiso 1 1 calc R
H53B H 0.1719 -0.0187 0.4523 0.042 Uiso 1 1 calc R
H53C H 0.2392 -0.1212 0.4651 0.042 Uiso 1 1 calc R
C54 C 0.0643(5) -0.3103(4) 0.37925(19) 0.0351(10) Uani 1 1 d .
H54A H 0.1524 -0.3237 0.3963 0.042 Uiso 1 1 calc R
H54B H 0.0373 -0.3457 0.3390 0.042 Uiso 1 1 calc R
H54C H -0.0223 -0.3529 0.3996 0.042 Uiso 1 1 calc R
C61 C 0.1906(4) -0.0597(3) 0.25779(14) 0.0160(7) Uani 1 1 d .
C62 C 0.1814(4) 0.0553(3) 0.25178(14) 0.0160(7) Uani 1 1 d .
C63 C 0.0747(4) 0.0859(3) 0.20841(15) 0.0195(7) Uani 1 1 d .
C64 C 0.1272(4) 0.1522(4) 0.16090(16) 0.0262(8) Uani 1 1 d .
H64 H 0.2316 0.1731 0.1534 0.031 Uiso 1 1 calc R
C65 C 0.0297(5) 0.1881(4) 0.12432(17) 0.0346(10) Uani 1 1 d .
H65 H 0.0666 0.2332 0.0915 0.041 Uiso 1 1 calc R
C66 C -0.1213(5) 0.1590(4) 0.13507(19) 0.0383(10) Uani 1 1 d .
H66 H -0.1889 0.1837 0.1098 0.046 Uiso 1 1 calc R
C67 C -0.1732(5) 0.0944(4) 0.18224(19) 0.0333(10) Uani 1 1 d .
H67 H -0.2769 0.0752 0.1901 0.040 Uiso 1 1 calc R
C68 C -0.0775(4) 0.0570(4) 0.21843(17) 0.0266(8) Uani 1 1 d .
H68 H -0.1159 0.0107 0.2507 0.032 Uiso 1 1 calc R
C71 C 0.2160(4) -0.2640(3) 0.19029(15) 0.0194(7) Uani 1 1 d .
C72 C 0.1728(4) -0.3979(4) 0.17855(16) 0.0260(8) Uani 1 1 d .
H72 H 0.0700 -0.4579 0.1833 0.031 Uiso 1 1 calc R
C73 C 0.2753(5) -0.4451(4) 0.16028(18) 0.0335(9) Uani 1 1 d .
H73 H 0.2440 -0.5370 0.1526 0.040 Uiso 1 1 calc R
C74 C 0.4231(5) -0.3592(4) 0.15305(18) 0.0334(10) Uani 1 1 d .
H74 H 0.4948 -0.3919 0.1406 0.040 Uiso 1 1 calc R
C75 C 0.4680(5) -0.2284(4) 0.16340(18) 0.0317(9) Uani 1 1 d .
H75 H 0.5706 -0.1696 0.1577 0.038 Uiso 1 1 calc R
C76 C 0.3663(4) -0.1799(4) 0.18216(16) 0.0254(8) Uani 1 1 d .
H76 H 0.3995 -0.0877 0.1896 0.031 Uiso 1 1 calc R
C81 C 0.0011(4) -0.1810(3) 0.13914(15) 0.0207(8) Uani 1 1 d .
C82 C -0.1586(4) -0.2094(4) 0.12748(17) 0.0278(9) Uani 1 1 d .
H82 H -0.2230 -0.2376 0.1575 0.033 Uiso 1 1 calc R
C83 C -0.2231(5) -0.1969(4) 0.07325(18) 0.0347(10) Uani 1 1 d .
H83 H -0.3315 -0.2147 0.0663 0.042 Uiso 1 1 calc R
C84 C -0.1341(5) -0.1592(4) 0.02886(18) 0.0329(9) Uani 1 1 d .
H84 H -0.1803 -0.1527 -0.0090 0.039 Uiso 1 1 calc R
C85 C 0.0238(5) -0.1309(4) 0.03994(18) 0.0329(9) Uani 1 1 d .
H85 H 0.0875 -0.1041 0.0096 0.039 Uiso 1 1 calc R
C86 C 0.0891(4) -0.1415(4) 0.09440(17) 0.0274(9) Uani 1 1 d .
H86 H 0.1983 -0.1208 0.1014 0.033 Uiso 1 1 calc R
F2 F 0.4260(4) 0.3316(4) 0.09332(15) 0.0785(10) Uani 1 1 d .
F1 F 0.4368(4) 0.1105(3) 0.0542(2) 0.0940(13) Uani 1 1 d .
C01 C 0.5405(6) 0.2224(5) 0.0394(2) 0.0488(13) Uani 1 1 d .
C02 C 0.5355(6) 0.3362(5) 0.0609(2) 0.0498(12) Uani 1 1 d .
C03 C 0.6381(8) 0.4513(6) 0.0475(3) 0.0724(18) Uani 1 1 d .
H03 H 0.6359 0.5312 0.0625 0.087 Uiso 1 1 calc R
C04 C 0.7465(8) 0.4524(6) 0.0119(3) 0.083(2) Uani 1 1 d .
H04 H 0.8195 0.5337 0.0020 0.100 Uiso 1 1 calc R
C05 C 0.7502(7) 0.3390(6) -0.0091(3) 0.0639(15) Uani 1 1 d .
H05 H 0.8258 0.3409 -0.0337 0.077 Uiso 1 1 calc R
C06 C 0.6471(6) 0.2231(5) 0.0045(2) 0.0552(14) Uani 1 1 d .
H06 H 0.6495 0.1431 -0.0102 0.066 Uiso 1 1 calc R

loop_
_atom_site_aniso_label
_atom_site_aniso_U_11
_atom_site_aniso_U_22
_atom_site_aniso_U_33
_atom_site_aniso_U_23
_atom_site_aniso_U_13
_atom_site_aniso_U_12
P1 0.0216(5) 0.0148(5) 0.0177(5) 0.0032(3) -0.0001(4) 0.0087(4)
P2 0.0192(4) 0.0175(5) 0.0189(5) 0.0030(3) 0.0011(4) 0.0080(4)
Al1 0.0210(5) 0.0165(6) 0.0175(6) 0.0043(4) -0.0005(4) 0.0090(5)
C11 0.0224(17) 0.0183(18) 0.0129(19) 0.0035(13) -0.0026(14) 0.0092(15)
C12 0.0308(19) 0.0193(19) 0.027(2) 0.0069(14) 0.0039(16) 0.0153(17)
C13 0.0272(18) 0.0191(19) 0.0135(19) 0.0022(13) 0.0025(15) 0.0079(16)
C14 0.0275(18) 0.024(2) 0.021(2) 0.0027(14) -0.0020(16) 0.0099(17)
C15 0.041(2) 0.022(2) 0.019(2) 0.0019(14) 0.0029(17) 0.0120(18)
C16 0.031(2) 0.022(2) 0.026(2) -0.0003(15) 0.0043(17) 0.0013(18)
C17 0.0257(19) 0.033(2) 0.031(2) -0.0003(16) -0.0035(17) 0.0068(19)
C18 0.0291(19) 0.026(2) 0.022(2) 0.0016(14) -0.0005(16) 0.0134(18)
C21 0.0235(17) 0.0171(19) 0.023(2) -0.0042(13) -0.0002(16) 0.0081(16)
C22 0.0272(18) 0.022(2) 0.025(2) 0.0008(14) -0.0008(16) 0.0092(17)
C23 0.0272(19) 0.029(2) 0.031(2) -0.0002(16) 0.0060(17) 0.0102(18)
C24 0.0256(19) 0.030(2) 0.042(3) -0.0086(17) -0.0041(18) 0.0143(19)
C25 0.037(2) 0.033(2) 0.030(2) -0.0011(16) -0.0040(18) 0.024(2)
C26 0.034(2) 0.024(2) 0.025(2) 0.0019(15) -0.0009(17) 0.0153(18)
C31 0.0246(17) 0.0172(18) 0.021(2) 0.0070(13) -0.0002(15) 0.0079(16)
C32 0.0293(19) 0.0168(19) 0.030(2) 0.0045(14) 0.0031(17) 0.0074(17)
C33 0.030(2) 0.017(2) 0.044(3) 0.0045(16) -0.0014(19) 0.0043(18)
C34 0.0249(19) 0.029(2) 0.054(3) 0.0162(19) 0.0090(19) 0.0076(19)
C35 0.0261(19) 0.034(2) 0.053(3) 0.0092(19) 0.0135(19) 0.0143(19)
C36 0.0283(19) 0.018(2) 0.042(3) 0.0063(16) 0.0086(18) 0.0111(18)
C41 0.0239(17) 0.0197(19) 0.024(2) 0.0044(14) -0.0008(16) 0.0098(16)
C42 0.046(2) 0.034(2) 0.033(2) 0.0025(17) -0.0068(19) 0.028(2)
C43 0.035(2) 0.025(2) 0.031(2) 0.0028(15) -0.0006(17) 0.0188(19)
C44 0.0265(19) 0.029(2) 0.044(3) 0.0032(17) 0.0010(18) 0.0127(19)
C51 0.0258(18) 0.024(2) 0.023(2) 0.0079(14) 0.0065(16) 0.0130(17)
C52 0.0274(19) 0.032(2) 0.026(2) 0.0038(15) 0.0068(17) 0.0113(18)
C53 0.039(2) 0.041(3) 0.026(2) 0.0078(17) 0.0090(19) 0.016(2)
C54 0.040(2) 0.022(2) 0.046(3) 0.0151(17) 0.020(2) 0.0105(19)
C61 0.0176(16) 0.0126(17) 0.0150(18) -0.0015(12) 0.0000(14) 0.0046(14)
C62 0.0174(15) 0.0137(17) 0.0155(19) 0.0012(12) 0.0027(14) 0.0052(14)
C63 0.0237(17) 0.0170(18) 0.0182(19) 0.0013(13) -0.0029(15) 0.0104(16)
C64 0.032(2) 0.025(2) 0.026(2) 0.0030(15) 0.0033(17) 0.0160(18)
C65 0.053(3) 0.034(2) 0.020(2) 0.0051(16) -0.0039(19) 0.024(2)
C66 0.048(3) 0.039(3) 0.035(3) 0.0012(18) -0.012(2) 0.030(2)
C67 0.029(2) 0.029(2) 0.044(3) -0.0052(17) -0.0090(18) 0.0198(19)
C68 0.0254(18) 0.023(2) 0.031(2) 0.0031(15) -0.0004(16) 0.0102(17)
C71 0.0244(17) 0.0209(19) 0.0138(19) 0.0014(13) -0.0012(14) 0.0112(16)
C72 0.0302(19) 0.020(2) 0.029(2) 0.0029(14) 0.0013(17) 0.0119(17)
C73 0.043(2) 0.026(2) 0.037(3) 0.0014(16) 0.0008(19) 0.021(2)
C74 0.035(2) 0.042(3) 0.033(2) 0.0028(18) 0.0033(18) 0.027(2)
C75 0.0278(19) 0.035(2) 0.034(2) 0.0013(17) 0.0029(18) 0.0157(19)
C76 0.0250(18) 0.026(2) 0.026(2) 0.0028(15) -0.0012(16) 0.0128(17)
C81 0.0244(18) 0.0193(19) 0.021(2) 0.0030(13) 0.0008(15) 0.0118(16)
C82 0.0234(18) 0.037(2) 0.022(2) 0.0014(16) -0.0026(16) 0.0136(18)
C83 0.030(2) 0.042(3) 0.034(3) 0.0040(18) -0.0052(19) 0.019(2)
C84 0.038(2) 0.040(2) 0.023(2) 0.0006(16) -0.0059(18) 0.022(2)
C85 0.037(2) 0.039(2) 0.025(2) 0.0057(16) 0.0055(18) 0.018(2)
C86 0.0248(18) 0.028(2) 0.028(2) 0.0034(15) -0.0014(17) 0.0110(18)
F2 0.064(2) 0.097(3) 0.070(2) 0.0005(19) 0.0200(18) 0.028(2)
F1 0.060(2) 0.053(2) 0.164(4) 0.032(2) 0.016(2) 0.0164(19)
C01 0.043(3) 0.042(3) 0.056(3) 0.011(2) -0.013(2) 0.016(2)
C02 0.053(3) 0.060(3) 0.035(3) 0.003(2) 0.009(2) 0.022(3)
C03 0.088(4) 0.049(4) 0.081(5) -0.006(3) 0.030(4) 0.027(3)
C04 0.104(5) 0.049(4) 0.100(5) 0.021(3) 0.055(4) 0.023(4)
C05 0.076(4) 0.070(4) 0.057(4) 0.010(3) 0.019(3) 0.040(4)
C06 0.069(3) 0.053(3) 0.052(3) -0.002(2) -0.007(3) 0.038(3)

loop_
_atom_type_symbol
_atom_type_description
_atom_type_scat_dispersion_real
_atom_type_scat_dispersion_imag
_atom_type_scat_source
C C 0.0181 0.0091 'International Tables Vol C Tables 4.2.6.8 and 6.1.1.4'
H H 0.0000 0.0000 'International Tables Vol C Tables 4.2.6.8 and 6.1.1.4'
Al Al 0.2130 0.2455 'International Tables Vol C Tables 4.2.6.8 and 6.1.1.4'
F F 0.0727 0.0534 'International Tables Vol C Tables 4.2.6.8 and 6.1.1.4'
P P 0.2955 0.4335 'International Tables Vol C Tables 4.2.6.8 and 6.1.1.4'

loop_
_geom_angle_atom_site_label_1
_geom_angle_atom_site_label_2
_geom_angle_atom_site_label_3
_geom_angle
C11 P1 C21 115.15(17)
C11 P1 C31 113.12(16)
C21 P1 C31 110.05(17)
C11 P1 C62 104.44(16)
C21 P1 C62 106.58(16)
C31 P1 C62 106.79(16)
C61 P2 C71 102.46(15)
C61 P2 C81 112.59(16)
C71 P2 C81 98.18(16)
C51 Al1 C41 116.24(15)
C51 Al1 C11 109.22(15)
C41 Al1 C11 109.04(14)
C51 Al1 C61 106.24(14)
C41 Al1 C61 121.13(14)
C11 Al1 C61 92.04(13)
C12 C11 P1 126.0(3)
C12 C11 Al1 124.2(3)
P1 C11 Al1 109.33(16)
C11 C12 C13 135.0(3)
C11 C12 H12 112.5
C13 C12 H12 112.5
C14 C13 C18 117.9(3)
C14 C13 C12 124.9(3)
C18 C13 C12 117.2(3)
C15 C14 C13 120.7(3)
C15 C14 H14 119.6
C13 C14 H14 119.6
C16 C15 C14 120.3(4)
C16 C15 H15 119.8
C14 C15 H15 119.8
C15 C16 C17 120.2(4)
C15 C16 H16 119.9
C17 C16 H16 119.9
C16 C17 C18 119.9(4)
C16 C17 H17 120.1
C18 C17 H17 120.1
C17 C18 C13 121.0(4)
C17 C18 H18 119.5
C13 C18 H18 119.5
C22 C21 C26 119.6(3)
C22 C21 P1 117.7(3)
C26 C21 P1 122.3(3)
C23 C22 C21 120.0(4)
C23 C22 H22 120.0
C21 C22 H22 120.0
C24 C23 C22 120.2(4)
C24 C23 H23 119.9
C22 C23 H23 119.9
C23 C24 C25 119.7(4)
C23 C24 H24 120.1
C25 C24 H24 120.1
C26 C25 C24 120.8(4)
C26 C25 H25 119.6
C24 C25 H25 119.6
C25 C26 C21 119.7(4)
C25 C26 H26 120.2
C21 C26 H26 120.2
C32 C31 C36 119.0(3)
C32 C31 P1 124.4(3)
C36 C31 P1 116.4(3)
C33 C32 C31 120.5(4)
C33 C32 H32 119.8
C31 C32 H32 119.8
C32 C33 C34 120.3(4)
C32 C33 H33 119.8
C34 C33 H33 119.8
C35 C34 C33 120.2(4)
C35 C34 H34 119.9
C33 C34 H34 119.9
C34 C35 C36 120.0(4)
C34 C35 H35 120.0
C36 C35 H35 120.0
C35 C36 C31 120.0(3)
C35 C36 H36 120.0
C31 C36 H36 120.0
C44 C41 C42 107.5(3)
C44 C41 C43 107.4(3)
C42 C41 C43 106.2(3)
C44 C41 Al1 109.3(2)
C42 C41 Al1 110.8(3)
C43 C41 Al1 115.3(2)
C41 C42 H42A 109.5
C41 C42 H42B 109.5
H42A C42 H42B 109.5
C41 C42 H42C 109.5
H42A C42 H42C 109.5
H42B C42 H42C 109.5
C41 C43 H43A 109.5
C41 C43 H43B 109.5
H43A C43 H43B 109.5
C41 C43 H43C 109.5
H43A C43 H43C 109.5
H43B C43 H43C 109.5
C41 C44 H44A 109.5
C41 C44 H44B 109.5
H44A C44 H44B 109.5
C41 C44 H44C 109.5
H44A C44 H44C 109.5
H44B C44 H44C 109.5
C54 C51 C52 107.6(3)
C54 C51 C53 108.7(3)
C52 C51 C53 107.5(3)
C54 C51 Al1 111.0(2)
C52 C51 Al1 112.8(2)
C53 C51 Al1 109.1(2)
C51 C52 H52A 109.5
C51 C52 H52B 109.5
H52A C52 H52B 109.5
C51 C52 H52C 109.5
H52A C52 H52C 109.5
H52B C52 H52C 109.5
C51 C53 H53A 109.5
C51 C53 H53B 109.5
H53A C53 H53B 109.5
C51 C53 H53C 109.5
H53A C53 H53C 109.5
H53B C53 H53C 109.5
C51 C54 H54A 109.5
C51 C54 H54B 109.5
H54A C54 H54B 109.5
C51 C54 H54C 109.5
H54A C54 H54C 109.5
H54B C54 H54C 109.5
C62 C61 P2 124.3(3)
C62 C61 Al1 113.5(2)
P2 C61 Al1 118.45(17)
C61 C62 C63 129.1(3)
C61 C62 P1 118.6(3)
C63 C62 P1 111.9(2)
C64 C63 C68 118.6(3)
C64 C63 C62 121.8(3)
C68 C63 C62 119.4(3)
C65 C64 C63 120.4(4)
C65 C64 H64 119.8
C63 C64 H64 119.8
C64 C65 C66 120.2(4)
C64 C65 H65 119.9
C66 C65 H65 119.9
C67 C66 C65 119.5(4)
C67 C66 H66 120.2
C65 C66 H66 120.2
C66 C67 C68 120.7(4)
C66 C67 H67 119.7
C68 C67 H67 119.7
C67 C68 C63 120.6(4)
C67 C68 H68 119.7
C63 C68 H68 119.7
C76 C71 C72 117.5(3)
C76 C71 P2 123.7(3)
C72 C71 P2 118.7(3)
C73 C72 C71 121.3(4)
C73 C72 H72 119.4
C71 C72 H72 119.4
C72 C73 C74 119.6(4)
C72 C73 H73 120.2
C74 C73 H73 120.2
C75 C74 C73 120.5(4)
C75 C74 H74 119.7
C73 C74 H74 119.7
C74 C75 C76 120.3(4)
C74 C75 H75 119.8
C76 C75 H75 119.8
C75 C76 C71 120.7(3)
C75 C76 H76 119.6
C71 C76 H76 119.6
C86 C81 C82 117.6(3)
C86 C81 P2 125.6(3)
C82 C81 P2 116.7(3)
C83 C82 C81 120.5(4)
C83 C82 H82 119.7
C81 C82 H82 119.7
C84 C83 C82 121.1(4)
C84 C83 H83 119.5
C82 C83 H83 119.5
C83 C84 C85 118.8(4)
C83 C84 H84 120.6
C85 C84 H84 120.6
C86 C85 C84 120.2(4)
C86 C85 H85 119.9
C84 C85 H85 119.9
C85 C86 C81 121.8(4)
C85 C86 H86 119.1
C81 C86 H86 119.1
F1 C01 C06 121.1(5)
F1 C01 C02 117.6(5)
C06 C01 C02 121.2(5)
F2 C02 C03 120.5(5)
F2 C02 C01 119.7(5)
C03 C02 C01 119.8(5)
C02 C03 C04 119.1(6)
C02 C03 H03 120.4
C04 C03 H03 120.4
C05 C04 C03 120.5(6)
C05 C04 H04 119.8
C03 C04 H04 119.8
C06 C05 C04 120.4(6)
C06 C05 H05 119.8
C04 C05 H05 119.8
C05 C06 C01 119.0(5)
C05 C06 H06 120.5
C01 C06 H06 120.5

loop_
_geom_bond_atom_site_label_1
_geom_bond_atom_site_label_2
_geom_bond_distance
P1 C11 1.768(3)
P1 C21 1.807(4)
P1 C31 1.811(4)
P1 C62 1.816(3)
P2 C61 1.805(3)
P2 C71 1.821(4)
P2 C81 1.840(4)
Al1 C51 2.027(4)
Al1 C41 2.031(4)
Al1 C11 2.039(3)
Al1 C61 2.080(3)
C11 C12 1.359(5)
C12 C13 1.469(5)
C12 H12 0.9600
C13 C14 1.400(5)
C13 C18 1.404(5)
C14 C15 1.386(5)
C14 H14 0.9600
C15 C16 1.380(5)
C15 H15 0.9600
C16 C17 1.381(6)
C16 H16 0.9600
C17 C18 1.388(5)
C17 H17 0.9600
C18 H18 0.9600
C21 C22 1.395(5)
C21 C26 1.399(5)
C22 C23 1.389(5)
C22 H22 0.9600
C23 C24 1.380(6)
C23 H23 0.9600
C24 C25 1.391(6)
C24 H24 0.9600
C25 C26 1.377(5)
C25 H25 0.9600
C26 H26 0.9600
C31 C32 1.394(5)
C31 C36 1.405(5)
C32 C33 1.374(5)
C32 H32 0.9600
C33 C34 1.385(6)
C33 H33 0.9600
C34 C35 1.380(6)
C34 H34 0.9600
C35 C36 1.388(5)
C35 H35 0.9600
C36 H36 0.9600
C41 C44 1.536(5)
C41 C42 1.537(5)
C41 C43 1.551(5)
C42 H42A 0.9599
C42 H42B 0.9599
C42 H42C 0.9599
C43 H43A 0.9599
C43 H43B 0.9599
C43 H43C 0.9599
C44 H44A 0.9599
C44 H44B 0.9599
C44 H44C 0.9599
C51 C54 1.525(5)
C51 C52 1.535(5)
C51 C53 1.546(5)
C52 H52A 0.9599
C52 H52B 0.9599
C52 H52C 0.9599
C53 H53A 0.9599
C53 H53B 0.9599
C53 H53C 0.9599
C54 H54A 0.9599
C54 H54B 0.9599
C54 H54C 0.9599
C61 C62 1.356(5)
C62 C63 1.508(5)
C63 C64 1.394(5)
C63 C68 1.397(5)
C64 C65 1.389(5)
C64 H64 0.9600
C65 C66 1.391(6)
C65 H65 0.9600
C66 C67 1.377(6)
C66 H66 0.9600
C67 C68 1.382(5)
C67 H67 0.9600
C68 H68 0.9600
C71 C76 1.399(5)
C71 C72 1.403(5)
C72 C73 1.380(5)
C72 H72 0.9600
C73 C74 1.381(6)
C73 H73 0.9600
C74 C75 1.363(6)
C74 H74 0.9600
C75 C76 1.388(5)
C75 H75 0.9600
C76 H76 0.9600
C81 C86 1.385(5)
C81 C82 1.410(5)
C82 C83 1.381(5)
C82 H82 0.9600
C83 C84 1.381(6)
C83 H83 0.9600
C84 C85 1.393(5)
C84 H84 0.9600
C85 C86 1.382(6)
C85 H85 0.9600
C86 H86 0.9600
F2 C02 1.335(6)
F1 C01 1.343(6)
C01 C06 1.362(8)
C01 C02 1.377(7)
C02 C03 1.352(8)
C03 C04 1.386(8)
C03 H03 0.9600
C04 C05 1.365(8)
C04 H04 0.9600
C05 C06 1.362(8)
C05 H05 0.9600
C06 H06 0.9600

loop_
_geom_torsion_atom_site_label_1
_geom_torsion_atom_site_label_2
_geom_torsion_atom_site_label_3
_geom_torsion_atom_site_label_4
_geom_torsion
C21 P1 C11 C12 -71.8(4)
C31 P1 C11 C12 56.0(4)
C62 P1 C11 C12 171.7(3)
C21 P1 C11 Al1 115.79(18)
C31 P1 C11 Al1 -116.45(18)
C62 P1 C11 Al1 -0.7(2)
C51 Al1 C11 C12 86.2(3)
C41 Al1 C11 C12 -41.8(3)
C61 Al1 C11 C12 -165.8(3)
C51 Al1 C11 P1 -101.20(19)
C41 Al1 C11 P1 130.80(18)
C61 Al1 C11 P1 6.78(18)
P1 C11 C12 C13 3.1(6)
Al1 C11 C12 C13 174.4(3)
C11 C12 C13 C14 21.9(7)
C11 C12 C13 C18 -157.8(4)
C18 C13 C14 C15 0.8(5)
C12 C13 C14 C15 -178.9(4)
C13 C14 C15 C16 0.3(6)
C14 C15 C16 C17 -1.8(6)
C15 C16 C17 C18 2.1(6)
C16 C17 C18 C13 -0.9(6)
C14 C13 C18 C17 -0.5(5)
C12 C13 C18 C17 179.2(4)
C11 P1 C21 C22 -20.7(3)
C31 P1 C21 C22 -150.0(3)
C62 P1 C21 C22 94.5(3)
C11 P1 C21 C26 166.7(3)
C31 P1 C21 C26 37.4(3)
C62 P1 C21 C26 -78.0(3)
C26 C21 C22 C23 0.5(5)
P1 C21 C22 C23 -172.3(3)
C21 C22 C23 C24 -0.8(6)
C22 C23 C24 C25 -0.2(6)
C23 C24 C25 C26 1.6(6)
C24 C25 C26 C21 -1.8(6)
C22 C21 C26 C25 0.8(5)
P1 C21 C26 C25 173.2(3)
C11 P1 C31 C32 -107.4(3)
C21 P1 C31 C32 23.0(4)
C62 P1 C31 C32 138.3(3)
C11 P1 C31 C36 67.3(3)
C21 P1 C31 C36 -162.3(3)
C62 P1 C31 C36 -47.0(3)
C36 C31 C32 C33 0.0(6)
P1 C31 C32 C33 174.5(3)
C31 C32 C33 C34 0.7(6)
C32 C33 C34 C35 -0.6(6)
C33 C34 C35 C36 -0.1(7)
C34 C35 C36 C31 0.8(6)
C32 C31 C36 C35 -0.7(6)
P1 C31 C36 C35 -175.7(3)
C51 Al1 C41 C44 -171.3(2)
C11 Al1 C41 C44 -47.3(3)
C61 Al1 C41 C44 57.3(3)
C51 Al1 C41 C42 -52.9(3)
C11 Al1 C41 C42 71.0(3)
C61 Al1 C41 C42 175.6(2)
C51 Al1 C41 C43 67.7(3)
C11 Al1 C41 C43 -168.4(3)
C61 Al1 C41 C43 -63.8(3)
C41 Al1 C51 C54 -43.9(3)
C11 Al1 C51 C54 -167.7(3)
C61 Al1 C51 C54 94.2(3)
C41 Al1 C51 C52 -164.7(2)
C11 Al1 C51 C52 71.4(3)
C61 Al1 C51 C52 -26.7(3)
C41 Al1 C51 C53 75.9(3)
C11 Al1 C51 C53 -48.0(3)
C61 Al1 C51 C53 -146.1(2)
C71 P2 C61 C62 129.4(3)
C81 P2 C61 C62 24.9(4)
C71 P2 C61 Al1 -74.0(2)
C81 P2 C61 Al1 -178.46(17)
C51 Al1 C61 C62 97.0(3)
C41 Al1 C61 C62 -127.4(3)
C11 Al1 C61 C62 -13.7(3)
C51 Al1 C61 P2 -62.0(2)
C41 Al1 C61 P2 73.5(2)
C11 Al1 C61 P2 -172.72(19)
P2 C61 C62 C63 1.1(5)
Al1 C61 C62 C63 -156.6(3)
P2 C61 C62 P1 173.76(18)
Al1 C61 C62 P1 16.1(3)
C11 P1 C62 C61 -10.3(3)
C21 P1 C62 C61 -132.6(3)
C31 P1 C62 C61 109.8(3)
C11 P1 C62 C63 163.6(2)
C21 P1 C62 C63 41.3(3)
C31 P1 C62 C63 -76.3(3)
C61 C62 C63 C64 -104.5(4)
P1 C62 C63 C64 82.4(4)
C61 C62 C63 C68 80.9(5)
P1 C62 C63 C68 -92.2(3)
C68 C63 C64 C65 -0.2(5)
C62 C63 C64 C65 -174.8(3)
C63 C64 C65 C66 0.4(6)
C64 C65 C66 C67 0.1(6)
C65 C66 C67 C68 -0.9(6)
C66 C67 C68 C63 1.1(6)
C64 C63 C68 C67 -0.6(5)
C62 C63 C68 C67 174.2(3)
C61 P2 C71 C76 -33.1(3)
C81 P2 C71 C76 82.4(3)
C61 P2 C71 C72 150.1(3)
C81 P2 C71 C72 -94.5(3)
C76 C71 C72 C73 0.7(5)
P2 C71 C72 C73 177.8(3)
C71 C72 C73 C74 -0.3(6)
C72 C73 C74 C75 -0.5(6)
C73 C74 C75 C76 0.9(6)
C74 C75 C76 C71 -0.5(6)
C72 C71 C76 C75 -0.2(5)
P2 C71 C76 C75 -177.2(3)
C61 P2 C81 C86 75.5(4)
C71 P2 C81 C86 -31.7(3)
C61 P2 C81 C82 -108.3(3)
C71 P2 C81 C82 144.5(3)
C86 C81 C82 C83 -0.4(6)
P2 C81 C82 C83 -177.0(3)
C81 C82 C83 C84 1.4(6)
C82 C83 C84 C85 -1.4(6)
C83 C84 C85 C86 0.4(6)
C84 C85 C86 C81 0.6(6)
C82 C81 C86 C85 -0.6(6)
P2 C81 C86 C85 175.6(3)
F1 C01 C02 F2 -2.5(7)
C06 C01 C02 F2 177.7(5)
F1 C01 C02 C03 179.6(5)
C06 C01 C02 C03 -0.2(8)
F2 C02 C03 C04 -177.6(6)
C01 C02 C03 C04 0.4(10)
C02 C03 C04 C05 -0.3(11)
C03 C04 C05 C06 0.1(11)
C04 C05 C06 C01 0.1(9)
F1 C01 C06 C05 -179.8(5)
C02 C01 C06 C05 0.0(8)
